data_2221340
loop_
_publ_author_name
'Bai, Ming-Sheng'
'Chen, Yan-Yun'
'Niu, Dong-Ling'
'Peng, Li'

_publ_section_title
;
 Diethyl 2,6-dimethyl-4-phenyl-1,4-dihydropyridine-3,5-dicarboxylate
;
_journal_coeditor_code FB2141
_journal_issue 4
_journal_name_full 'Acta Crystallographica Section E'
_journal_page_first o799
_journal_paper_doi 10.1107/S1600536809009118
_journal_volume 65
_journal_year 2009
_chemical_formula_iupac 'C19 H23 N O4'
_chemical_formula_moiety 'C19 H23 N O4'
_chemical_formula_sum 'C19 H23 N O4'
_chemical_formula_weight 329.38
_chemical_name_systematic
;
Diethyl 2,6-dimethyl-4-phenyl-1,4-dihydropyridine-3,5-dicarboxylate
;
_space_group_IT_number 14
_symmetry_cell_setting monoclinic
_symmetry_space_group_name_Hall '-P 2ybc'
_symmetry_space_group_name_H-M 'P 1 21/c 1'
_atom_sites_solution_hydrogens difmap
_atom_sites_solution_primary direct
_atom_sites_solution_secondary difmap
_audit_creation_method SHELXL97
_cell_angle_alpha 90.00
_cell_angle_beta 92.5670(10)
_cell_angle_gamma 90.00
_cell_formula_units_Z 4
_cell_length_a 9.7502(12)
_cell_length_b 7.3854(9)
_cell_length_c 24.326(2)
_cell_measurement_reflns_used 2342
_cell_measurement_temperature 298(2)
_cell_measurement_theta_max 27.648
_cell_measurement_theta_min 2.621
_cell_volume 1749.9(3)
_computing_cell_refinement 'SAINT (Siemens, 1996)'
_computing_data_collection 'SMART (Siemens, 1996)'
_computing_data_reduction 'SAINT (Siemens, 1996)'
_computing_molecular_graphics 'SHELXTL (Sheldrick, 2008)'
_computing_publication_material 'SHELXTL (Sheldrick, 2008)'
_computing_structure_refinement 'SHELXL97 (Sheldrick, 2008)'
_computing_structure_solution 'SHELXS97 (Sheldrick, 2008)'
_diffrn_ambient_temperature 298(2)
_diffrn_measured_fraction_theta_full 0.999
_diffrn_measured_fraction_theta_max 0.999
_diffrn_measurement_device_type 'Siemens SMART 1000 CCD'
_diffrn_measurement_method '\f and \w'
_diffrn_radiation_monochromator graphite
_diffrn_radiation_source 'fine-focus sealed tube'
_diffrn_radiation_type MoK\a
_diffrn_radiation_wavelength 0.71073
_diffrn_reflns_av_R_equivalents 0.0333
_diffrn_reflns_av_sigmaI/netI 0.0408
_diffrn_reflns_limit_h_max 11
_diffrn_reflns_limit_h_min -7
_diffrn_reflns_limit_k_max 8
_diffrn_reflns_limit_k_min -8
_diffrn_reflns_limit_l_max 28
_diffrn_reflns_limit_l_min -28
_diffrn_reflns_number 8718
_diffrn_reflns_theta_full 25.01
_diffrn_reflns_theta_max 25.01
_diffrn_reflns_theta_min 1.68
_diffrn_standards_number 0
_exptl_absorpt_coefficient_mu 0.087
_exptl_absorpt_correction_T_max 0.9726
_exptl_absorpt_correction_T_min 0.9576
_exptl_absorpt_correction_type multi-scan
_exptl_absorpt_process_details '(SADABS; Sheldrick, 1996)'
_exptl_crystal_colour yellow
_exptl_crystal_density_diffrn 1.250
_exptl_crystal_density_method 'not measured'
_exptl_crystal_description block
_exptl_crystal_F_000 704
_exptl_crystal_size_max 0.50
_exptl_crystal_size_mid 0.46
_exptl_crystal_size_min 0.32
_refine_diff_density_max 0.221
_refine_diff_density_min -0.184
_refine_ls_extinction_coef 0.0027(8)
_refine_ls_extinction_expression Fc^*^=kFc[1+0.001xFc^2^\l^3^/sin(2\q)]^-1/4^
_refine_ls_extinction_method 'SHELXL97 (Sheldrick, 2008)'
_refine_ls_goodness_of_fit_ref 1.011
_refine_ls_hydrogen_treatment mixed
_refine_ls_matrix_type full
_refine_ls_number_constraints 85
_refine_ls_number_parameters 225
_refine_ls_number_reflns 3084
_refine_ls_number_restraints 0
_refine_ls_restrained_S_all 1.011
_refine_ls_R_factor_all 0.0794
_refine_ls_R_factor_gt 0.0451
_refine_ls_shift/su_max 0.000
_refine_ls_shift/su_mean 0.000
_refine_ls_structure_factor_coef Fsqd
_refine_ls_weighting_details 'calc w = 1/[\s^2^(Fo^2^)+(0.0521P)^2^+0.8294P] where P=(Fo^2^+2Fc^2^)/3'
_refine_ls_weighting_scheme calc
_refine_ls_wR_factor_gt 0.1052
_refine_ls_wR_factor_ref 0.1305
_reflns_number_gt 1989
_reflns_number_total 3084
_reflns_threshold_expression I>2\s(I)
_cod_data_source_file fb2141.cif
_cod_data_source_block I
_cod_original_sg_symbol_Hall -P2ybc
_cod_original_sg_symbol_H-M 'P 21/c'
_cod_database_code 2221340
_cod_database_fobs_code 2221340

loop_
_symmetry_equiv_pos_as_xyz
'x, y, z'
'-x, y+1/2, -z+1/2'
'-x, -y, -z'
'x, -y-1/2, z-1/2'

loop_
_atom_site_type_symbol
_atom_site_label
_atom_site_fract_x
_atom_site_fract_y
_atom_site_fract_z
_atom_site_U_iso_or_equiv
_atom_site_adp_type
_atom_site_calc_flag
_atom_site_refinement_flags
_atom_site_occupancy
_atom_site_disorder_assembly
_atom_site_disorder_group
N N1 0.3363(2) 1.1267(3) 0.55024(8) 0.0405(5) Uani d . 1 . .
H H1 0.327(3) 1.230(4) 0.5394(10) 0.049 Uiso d . 1 . .
O O1 0.57917(16) 0.6975(2) 0.65667(7) 0.0476(5) Uani d . 1 . .
O O2 0.66266(19) 0.9781(3) 0.66376(8) 0.0619(6) Uani d . 1 . .
O O3 0.14967(17) 0.6965(2) 0.46314(6) 0.0468(5) Uani d . 1 . .
O O4 0.2624(2) 0.5071(2) 0.51964(7) 0.0572(5) Uani d . 1 . .
C C1 0.4405(2) 1.0939(3) 0.58911(9) 0.0376(6) Uani d . 1 . .
C C2 0.4587(2) 0.9233(3) 0.60794(9) 0.0332(5) Uani d . 1 . .
C C3 0.3494(2) 0.7821(3) 0.59344(8) 0.0324(5) Uani d . 1 . .
H H3 0.3937 0.6630 0.5927 0.039 Uiso calc R 1 . .
C C4 0.2846(2) 0.8200(3) 0.53680(8) 0.0318(5) Uani d . 1 . .
C C5 0.2721(2) 0.9937(3) 0.51905(9) 0.0356(5) Uani d . 1 . .
C C6 0.2424(2) 0.7790(3) 0.63775(8) 0.0323(5) Uani d . 1 . .
C C7 0.2655(2) 0.6791(4) 0.68509(10) 0.0469(6) Uani d . 1 . .
H H7 0.3436 0.6070 0.6888 0.056 Uiso calc R 1 . .
C C8 0.1752(3) 0.6838(4) 0.72719(10) 0.0565(8) Uani d . 1 . .
H H8 0.1939 0.6175 0.7592 0.068 Uiso calc R 1 . .
C C9 0.0577(3) 0.7862(4) 0.72192(10) 0.0538(7) Uani d . 1 . .
H H9 -0.0035 0.7891 0.7501 0.065 Uiso calc R 1 . .
C C10 0.0315(3) 0.8837(4) 0.67494(10) 0.0497(7) Uani d . 1 . .
H H10 -0.0483 0.9524 0.6710 0.060 Uiso calc R 1 . .
C C11 0.1231(2) 0.8805(3) 0.63333(10) 0.0411(6) Uani d . 1 . .
H H11 0.1043 0.9481 0.6016 0.049 Uiso calc R 1 . .
C C12 0.5222(3) 1.2590(3) 0.60462(11) 0.0547(7) Uani d . 1 . .
H H12A 0.4892 1.3092 0.6379 0.082 Uiso calc R 1 . .
H H12B 0.5126 1.3469 0.5756 0.082 Uiso calc R 1 . .
H H12C 0.6172 1.2268 0.6102 0.082 Uiso calc R 1 . .
C C13 0.5757(2) 0.8760(3) 0.64511(9) 0.0387(6) Uani d . 1 . .
C C14 0.2330(2) 0.6604(3) 0.50671(9) 0.0345(5) Uani d . 1 . .
C C15 0.1963(3) 1.0650(3) 0.46890(10) 0.0508(7) Uani d . 1 . .
H H15A 0.2214 0.9965 0.4373 0.076 Uiso calc R 1 . .
H H15B 0.2196 1.1900 0.4638 0.076 Uiso calc R 1 . .
H H15C 0.0993 1.0543 0.4733 0.076 Uiso calc R 1 . .
C C16 0.6846(3) 0.6355(4) 0.69600(11) 0.0582(8) Uani d . 1 . .
H H16A 0.7690 0.7009 0.6902 0.070 Uiso calc R 1 . .
H H16B 0.7019 0.5079 0.6898 0.070 Uiso calc R 1 . .
C C17 0.6457(4) 0.6618(5) 0.75336(12) 0.0819(10) Uani d . 1 . .
H H17A 0.6362 0.7888 0.7606 0.123 Uiso calc R 1 . .
H H17B 0.7156 0.6118 0.7779 0.123 Uiso calc R 1 . .
H H17C 0.5601 0.6018 0.7589 0.123 Uiso calc R 1 . .
C C18 0.1024(3) 0.5457(3) 0.42944(10) 0.0497(7) Uani d . 1 . .
H H18A 0.0477 0.4640 0.4507 0.060 Uiso calc R 1 . .
H H18B 0.1800 0.4791 0.4162 0.060 Uiso calc R 1 . .
C C19 0.0187(4) 0.6213(4) 0.38256(12) 0.0757(10) Uani d . 1 . .
H H19A -0.0562 0.6897 0.3962 0.114 Uiso calc R 1 . .
H H19B -0.0167 0.5242 0.3598 0.114 Uiso calc R 1 . .
H H19C 0.0747 0.6988 0.3612 0.114 Uiso calc R 1 . .

loop_
_atom_site_aniso_label
_atom_site_aniso_U_11
_atom_site_aniso_U_22
_atom_site_aniso_U_33
_atom_site_aniso_U_12
_atom_site_aniso_U_13
_atom_site_aniso_U_23
N1 0.0507(13) 0.0230(10) 0.0470(12) -0.0013(10) -0.0054(10) 0.0019(9)
O1 0.0410(10) 0.0462(11) 0.0542(11) 0.0029(8) -0.0141(8) 0.0051(8)
O2 0.0573(12) 0.0616(12) 0.0647(12) -0.0180(10) -0.0213(10) 0.0014(10)
O3 0.0648(11) 0.0324(9) 0.0415(9) -0.0024(8) -0.0184(8) -0.0023(7)
O4 0.0876(14) 0.0259(9) 0.0555(11) 0.0040(9) -0.0245(10) 0.0001(8)
C1 0.0402(14) 0.0340(14) 0.0385(13) -0.0032(11) 0.0009(11) -0.0053(10)
C2 0.0344(12) 0.0335(13) 0.0316(11) -0.0016(10) 0.0000(10) -0.0018(10)
C3 0.0371(13) 0.0252(12) 0.0345(12) -0.0002(10) -0.0037(10) 0.0014(9)
C4 0.0373(13) 0.0273(12) 0.0305(11) 0.0001(10) -0.0014(10) 0.0010(9)
C5 0.0425(14) 0.0316(12) 0.0327(12) 0.0017(11) 0.0009(10) 0.0003(10)
C6 0.0356(13) 0.0285(12) 0.0323(12) -0.0057(10) -0.0052(9) 0.0015(9)
C7 0.0388(14) 0.0544(17) 0.0468(15) -0.0019(12) -0.0055(12) 0.0163(12)
C8 0.0498(16) 0.078(2) 0.0414(15) -0.0118(15) -0.0034(13) 0.0210(14)
C9 0.0481(16) 0.0715(19) 0.0424(15) -0.0113(15) 0.0079(12) 0.0010(14)
C10 0.0471(15) 0.0519(16) 0.0507(16) 0.0061(13) 0.0075(13) 0.0032(13)
C11 0.0452(14) 0.0398(14) 0.0382(13) 0.0031(12) 0.0006(11) 0.0069(11)
C12 0.0603(17) 0.0389(15) 0.0641(17) -0.0110(13) -0.0057(14) -0.0053(13)
C13 0.0356(13) 0.0459(15) 0.0347(13) -0.0038(12) 0.0019(10) -0.0027(11)
C14 0.0421(13) 0.0304(13) 0.0309(12) -0.0003(11) -0.0005(10) 0.0006(10)
C15 0.0710(18) 0.0355(14) 0.0446(15) 0.0015(13) -0.0099(13) 0.0069(11)
C16 0.0473(16) 0.0625(19) 0.0629(18) 0.0087(14) -0.0179(13) 0.0062(14)
C17 0.091(2) 0.098(3) 0.0554(19) 0.010(2) -0.0085(17) 0.0202(18)
C18 0.0689(18) 0.0353(14) 0.0436(14) -0.0102(13) -0.0112(13) -0.0056(11)
C19 0.105(3) 0.0559(18) 0.0620(19) -0.0032(18) -0.0383(18) -0.0064(15)

loop_
_atom_type_symbol
_atom_type_description
_atom_type_scat_dispersion_real
_atom_type_scat_dispersion_imag
_atom_type_scat_source
C C 0.0033 0.0016 'International Tables Vol C Tables 4.2.6.8 and 6.1.1.4'
H H 0.0000 0.0000 'International Tables Vol C Tables 4.2.6.8 and 6.1.1.4'
N N 0.0061 0.0033 'International Tables Vol C Tables 4.2.6.8 and 6.1.1.4'
O O 0.0106 0.0060 'International Tables Vol C Tables 4.2.6.8 and 6.1.1.4'

loop_
_geom_angle_atom_site_label_1
_geom_angle_atom_site_label_2
_geom_angle_atom_site_label_3
_geom_angle_site_symmetry_1
_geom_angle_site_symmetry_3
_geom_angle
_geom_angle_publ_flag
C5 N1 C1 . . 123.83(19) ?
C5 N1 H1 . . 116.7(19) ?
C1 N1 H1 . . 117.3(19) ?
C13 O1 C16 . . 117.3(2) ?
C14 O3 C18 . . 117.68(17) ?
C2 C1 N1 . . 118.6(2) ?
C2 C1 C12 . . 128.0(2) ?
N1 C1 C12 . . 113.4(2) ?
C1 C2 C13 . . 121.2(2) ?
C1 C2 C3 . . 118.8(2) ?
C13 C2 C3 . . 119.83(19) ?
C4 C3 C2 . . 110.05(17) ?
C4 C3 C6 . . 111.88(17) ?
C2 C3 C6 . . 109.81(17) ?
C4 C3 H3 . . 108.3 ?
C2 C3 H3 . . 108.3 ?
C6 C3 H3 . . 108.3 ?
C5 C4 C14 . . 125.3(2) ?
C5 C4 C3 . . 119.46(19) ?
C14 C4 C3 . . 115.16(18) ?
C4 C5 N1 . . 117.9(2) ?
C4 C5 C15 . . 128.8(2) ?
N1 C5 C15 . . 113.3(2) ?
C7 C6 C11 . . 117.4(2) ?
C7 C6 C3 . . 120.3(2) ?
C11 C6 C3 . . 122.23(19) ?
C6 C7 C8 . . 121.4(2) ?
C6 C7 H7 . . 119.3 ?
C8 C7 H7 . . 119.3 ?
C9 C8 C7 . . 120.1(2) ?
C9 C8 H8 . . 119.9 ?
C7 C8 H8 . . 119.9 ?
C10 C9 C8 . . 119.5(2) ?
C10 C9 H9 . . 120.2 ?
C8 C9 H9 . . 120.2 ?
C9 C10 C11 . . 120.1(2) ?
C9 C10 H10 . . 119.9 ?
C11 C10 H10 . . 119.9 ?
C10 C11 C6 . . 121.4(2) ?
C10 C11 H11 . . 119.3 ?
C6 C11 H11 . . 119.3 ?
C1 C12 H12A . . 109.5 ?
C1 C12 H12B . . 109.5 ?
H12A C12 H12B . . 109.5 ?
C1 C12 H12C . . 109.5 ?
H12A C12 H12C . . 109.5 ?
H12B C12 H12C . . 109.5 ?
O2 C13 O1 . . 121.4(2) ?
O2 C13 C2 . . 126.6(2) ?
O1 C13 C2 . . 111.9(2) ?
O4 C14 O3 . . 121.6(2) ?
O4 C14 C4 . . 123.6(2) ?
O3 C14 C4 . . 114.84(19) ?
C5 C15 H15A . . 109.5 ?
C5 C15 H15B . . 109.5 ?
H15A C15 H15B . . 109.5 ?
C5 C15 H15C . . 109.5 ?
H15A C15 H15C . . 109.5 ?
H15B C15 H15C . . 109.5 ?
O1 C16 C17 . . 112.2(2) ?
O1 C16 H16A . . 109.2 ?
C17 C16 H16A . . 109.2 ?
O1 C16 H16B . . 109.2 ?
C17 C16 H16B . . 109.2 ?
H16A C16 H16B . . 107.9 ?
C16 C17 H17A . . 109.5 ?
C16 C17 H17B . . 109.5 ?
H17A C17 H17B . . 109.5 ?
C16 C17 H17C . . 109.5 ?
H17A C17 H17C . . 109.5 ?
H17B C17 H17C . . 109.5 ?
O3 C18 C19 . . 107.3(2) ?
O3 C18 H18A . . 110.3 ?
C19 C18 H18A . . 110.3 ?
O3 C18 H18B . . 110.3 ?
C19 C18 H18B . . 110.3 ?
H18A C18 H18B . . 108.5 ?
C18 C19 H19A . . 109.5 ?
C18 C19 H19B . . 109.5 ?
H19A C19 H19B . . 109.5 ?
C18 C19 H19C . . 109.5 ?
H19A C19 H19C . . 109.5 ?
H19B C19 H19C . . 109.5 ?

loop_
_geom_bond_atom_site_label_1
_geom_bond_atom_site_label_2
_geom_bond_site_symmetry_2
_geom_bond_distance
_geom_bond_publ_flag
N1 C5 . 1.375(3) ?
N1 C1 . 1.378(3) ?
N1 H1 . 0.81(3) ?
O1 C13 . 1.348(3) ?
O1 C16 . 1.447(3) ?
O2 C13 . 1.208(3) ?
O3 C14 . 1.333(3) ?
O3 C18 . 1.445(3) ?
O4 C14 . 1.206(3) ?
C1 C2 . 1.349(3) ?
C1 C12 . 1.495(3) ?
C2 C13 . 1.466(3) ?
C2 C3 . 1.522(3) ?
C3 C4 . 1.516(3) ?
C3 C6 . 1.533(3) ?
C3 H3 . 0.9800 ?
C4 C5 . 1.357(3) ?
C4 C14 . 1.464(3) ?
C5 C15 . 1.493(3) ?
C6 C7 . 1.378(3) ?
C6 C11 . 1.384(3) ?
C7 C8 . 1.381(3) ?
C7 H7 . 0.9300 ?
C8 C9 . 1.374(4) ?
C8 H8 . 0.9300 ?
C9 C10 . 1.365(4) ?
C9 H9 . 0.9300 ?
C10 C11 . 1.380(3) ?
C10 H10 . 0.9300 ?
C11 H11 . 0.9300 ?
C12 H12A . 0.9600 ?
C12 H12B . 0.9600 ?
C12 H12C . 0.9600 ?
C15 H15A . 0.9600 ?
C15 H15B . 0.9600 ?
C15 H15C . 0.9600 ?
C16 C17 . 1.475(4) ?
C16 H16A . 0.9700 ?
C16 H16B . 0.9700 ?
C17 H17A . 0.9600 ?
C17 H17B . 0.9600 ?
C17 H17C . 0.9600 ?
C18 C19 . 1.482(4) ?
C18 H18A . 0.9700 ?
C18 H18B . 0.9700 ?
C19 H19A . 0.9600 ?
C19 H19B . 0.9600 ?
C19 H19C . 0.9600 ?

loop_
_geom_hbond_atom_site_label_D
_geom_hbond_atom_site_label_H
_geom_hbond_atom_site_label_A
_geom_hbond_site_symmetry_A
_geom_hbond_distance_DH
_geom_hbond_distance_HA
_geom_hbond_distance_DA
_geom_hbond_angle_DHA
N1 H1 O4 1_565 0.81(3) 2.19(3) 2.986(3) 168(3)
C3 H3 O1 . 0.98 2.35 2.733(3) 103
C3 H3 O4 . 0.98 2.43 2.816(3) 103
C7 H7 O1 . 0.93 2.55 3.169(3) 124
C12 H12C O2 . 0.96 2.27 2.841(3) 116
C15 H15A O3 . 0.96 2.42 2.762(3) 101
C8 H8 O2 2_646 0.93 2.51 3.387(3) 157

loop_
_cod_related_entry_id
_cod_related_entry_database
_cod_related_entry_code
1 ChemSpider 13774
